data_7202097
loop_
_publ_author_name
'M\"uller, Utz'
'Weinmann, Markus'
'Jansen, Martin'

_publ_section_title
;
 Cl2MeSi--NH--BCl2 and ClMe2Si--NH--BCl2: novel processable single
 source precursors of amorphous Si/C/B/N ceramics
;
_journal_issue 31
_journal_name_full 'Journal of Materials Chemistry'
_journal_page_first 3671
_journal_paper_doi 10.1039/b803899f
_journal_volume 18
_journal_year 2008
_chemical_formula_moiety 'C4 H14 B2 Cl6 N2 Si2'
_chemical_formula_sum 'C4 H14 B2 Cl6 N2 Si2'
_chemical_formula_weight 380.67
_chemical_name_systematic
;
?
;
_space_group_IT_number 61
_symmetry_cell_setting orthorhombic
_symmetry_space_group_name_Hall '-P 2ac 2ab'
_symmetry_space_group_name_H-M 'P b c a'
_atom_sites_solution_hydrogens geom
_atom_sites_solution_primary direct
_atom_sites_solution_secondary difmap
_audit_creation_method SHELXL-97
_cell_angle_alpha 90.00
_cell_angle_beta 90.00
_cell_angle_gamma 90.00
_cell_formula_units_Z 4
_cell_length_a 8.7600(18)
_cell_length_b 13.344(3)
_cell_length_c 13.754(3)
_cell_measurement_reflns_used 25
_cell_measurement_temperature 193(2)
_cell_measurement_theta_max 25.0
_cell_measurement_theta_min 10.0
_cell_volume 1607.8(6)
_computing_cell_refinement 'CAD4 Software'
_computing_data_collection 'CAD4 Software'
_computing_data_reduction 'Cadshel (J. Kopf, 1992)'
_computing_structure_refinement 'SHELXL-97 (Sheldrick, 2008)'
_computing_structure_solution 'SHELXS-97 (Sheldrick, 2008)'
_diffrn_ambient_temperature 193(2)
_diffrn_measured_fraction_theta_full 0.997
_diffrn_measured_fraction_theta_max 0.997
_diffrn_measurement_device_type 'Enraf Nonius CAD4'
_diffrn_measurement_method \w/\qscans
_diffrn_radiation_monochromator graphite
_diffrn_radiation_source 'fine-focus sealed tube'
_diffrn_radiation_type MoK\a
_diffrn_radiation_wavelength 0.71073
_diffrn_reflns_av_R_equivalents 0.0000
_diffrn_reflns_av_sigmaI/netI 0.0330
_diffrn_reflns_limit_h_max 10
_diffrn_reflns_limit_h_min 0
_diffrn_reflns_limit_k_max 15
_diffrn_reflns_limit_k_min 0
_diffrn_reflns_limit_l_max 16
_diffrn_reflns_limit_l_min 0
_diffrn_reflns_number 1436
_diffrn_reflns_theta_full 25.16
_diffrn_reflns_theta_max 25.16
_diffrn_reflns_theta_min 2.96
_exptl_absorpt_coefficient_mu 1.193
_exptl_absorpt_correction_T_max 0.7963
_exptl_absorpt_correction_T_min 0.7161
_exptl_absorpt_correction_type psi-scan
_exptl_absorpt_process_details 'Cadshel (J. Kopf, 1992)'
_exptl_crystal_colour colorless
_exptl_crystal_density_diffrn 1.573
_exptl_crystal_density_method 'not measured'
_exptl_crystal_description block
_exptl_crystal_F_000 768
_exptl_crystal_size_max 0.30
_exptl_crystal_size_mid 0.25
_exptl_crystal_size_min 0.20
_refine_diff_density_max 0.609
_refine_diff_density_min -0.231
_refine_diff_density_rms 0.132
_refine_ls_extinction_expression Fc^*^=kFc[1+0.001xFc^2^\l^3^/sin(2\q)]^-1/4^
_refine_ls_extinction_method SHELXL
_refine_ls_goodness_of_fit_ref 1.276
_refine_ls_hydrogen_treatment mixed
_refine_ls_matrix_type full
_refine_ls_number_parameters 80
_refine_ls_number_reflns 1436
_refine_ls_number_restraints 0
_refine_ls_restrained_S_all 1.276
_refine_ls_R_factor_all 0.0447
_refine_ls_R_factor_gt 0.0436
_refine_ls_shift/su_max 0.049
_refine_ls_shift/su_mean 0.001
_refine_ls_structure_factor_coef Fsqd
_refine_ls_weighting_details 'calc w=1/[\s^2^(Fo^2^)+(0.0619P)^2^+0.2845P] where P=(Fo^2^+2Fc^2^)/3'
_refine_ls_weighting_scheme calc
_refine_ls_wR_factor_gt 0.1037
_refine_ls_wR_factor_ref 0.1072
_reflns_number_gt 1379
_reflns_number_total 1436
_reflns_threshold_expression >2sigma(I)
_cod_data_source_file b803899f.txt
_cod_data_source_block dadb_neu
_cod_original_sg_symbol_H-M Pbca
_cod_database_code 7202097

loop_
_symmetry_equiv_pos_as_xyz
'x, y, z'
'-x+1/2, -y, z+1/2'
'-x, y+1/2, -z+1/2'
'x+1/2, -y+1/2, -z'
'-x, -y, -z'
'x-1/2, y, -z-1/2'
'x, -y-1/2, z-1/2'
'-x-1/2, y-1/2, z'

loop_
_atom_site_label
_atom_site_type_symbol
_atom_site_fract_x
_atom_site_fract_y
_atom_site_fract_z
_atom_site_U_iso_or_equiv
_atom_site_adp_type
_atom_site_occupancy
_atom_site_symmetry_multiplicity
_atom_site_calc_flag
_atom_site_refinement_flags
_atom_site_disorder_assembly
_atom_site_disorder_group
Cl1 Cl 0.08364(13) 0.42309(7) 0.16434(7) 0.0514(5) Uani 1 1 d . . .
Cl2 Cl 0.21682(13) 0.75622(8) -0.02721(8) 0.0567(5) Uani 1 1 d . . .
Cl3 Cl -0.22711(12) 0.50269(7) 0.12118(7) 0.0494(5) Uani 1 1 d . . .
Si Si 0.18450(13) 0.64945(8) 0.07846(7) 0.0426(4) Uani 1 1 d . . .
N N 0.0325(4) 0.5783(3) 0.0262(2) 0.0362(7) Uani 1 1 d . . .
H H -0.023(5) 0.608(3) 0.023(3) 0.023(12) Uiso 1 1 d . . .
B B -0.0386(5) 0.4805(3) 0.0734(3) 0.0362(9) Uani 1 1 d . . .
C1 C 0.1071(7) 0.7084(4) 0.1871(3) 0.0630(12) Uani 1 1 d . . .
H1A H 0.0119 0.7431 0.1708 0.095 Uiso 1 1 calc R . .
H1B H 0.1810 0.7568 0.2127 0.095 Uiso 1 1 calc R . .
H1C H 0.0867 0.6571 0.2364 0.095 Uiso 1 1 calc R . .
C2 C 0.3628(6) 0.5831(4) 0.0985(4) 0.0635(13) Uani 1 1 d . . .
H2A H 0.3590 0.5488 0.1615 0.095 Uiso 1 1 calc R . .
H2B H 0.4476 0.6310 0.0983 0.095 Uiso 1 1 calc R . .
H2C H 0.3779 0.5337 0.0467 0.095 Uiso 1 1 calc R . .

loop_
_atom_site_aniso_label
_atom_site_aniso_U_11
_atom_site_aniso_U_22
_atom_site_aniso_U_33
_atom_site_aniso_U_23
_atom_site_aniso_U_13
_atom_site_aniso_U_12
Cl1 0.0660(8) 0.0495(7) 0.0387(6) 0.0089(4) -0.0119(4) -0.0020(4)
Cl2 0.0636(8) 0.0513(7) 0.0551(7) 0.0115(4) -0.0050(5) -0.0184(5)
Cl3 0.0512(7) 0.0499(8) 0.0472(7) -0.0019(4) 0.0164(4) -0.0028(4)
Si 0.0470(7) 0.0451(7) 0.0359(7) 0.0001(4) -0.0019(4) -0.0091(4)
N 0.0402(17) 0.0342(17) 0.0344(16) 0.0002(11) -0.0004(13) 0.0034(15)
B 0.045(2) 0.0353(18) 0.0288(16) 0.0026(14) 0.0038(15) -0.0045(17)
C1 0.079(3) 0.061(3) 0.049(2) -0.0157(19) 0.004(2) -0.014(2)
C2 0.050(2) 0.083(3) 0.057(2) 0.011(2) -0.009(2) -0.002(2)

loop_
_atom_type_symbol
_atom_type_description
_atom_type_scat_dispersion_real
_atom_type_scat_dispersion_imag
_atom_type_scat_source
C C 0.0033 0.0016 'International Tables Vol C Tables 4.2.6.8 and 6.1.1.4'
H H 0.0000 0.0000 'International Tables Vol C Tables 4.2.6.8 and 6.1.1.4'
B B 0.0013 0.0007 'International Tables Vol C Tables 4.2.6.8 and 6.1.1.4'
N N 0.0061 0.0033 'International Tables Vol C Tables 4.2.6.8 and 6.1.1.4'
Si Si 0.0817 0.0704 'International Tables Vol C Tables 4.2.6.8 and 6.1.1.4'
Cl Cl 0.1484 0.1585 'International Tables Vol C Tables 4.2.6.8 and 6.1.1.4'

loop_
_geom_angle_atom_site_label_1
_geom_angle_atom_site_label_2
_geom_angle_atom_site_label_3
_geom_angle
_geom_angle_site_symmetry_1
_geom_angle_site_symmetry_3
_geom_angle_publ_flag
N Si C2 116.3(2) . . ?
N Si C1 106.4(2) . . ?
C2 Si C1 114.0(3) . . ?
N Si Cl2 100.75(12) . . ?
C2 Si Cl2 109.09(18) . . ?
C1 Si Cl2 109.42(19) . . ?
B N B 87.7(3) 5_565 . ?
B N Si 126.0(3) 5_565 . ?
B N Si 124.4(3) . . ?
B N H 106(4) 5_565 . ?
B N H 104(4) . . ?
Si N H 106(4) . . ?
N B N 92.3(3) 5_565 . ?
N B Cl3 115.4(3) 5_565 . ?
N B Cl3 112.0(3) . . ?
N B Cl1 111.6(3) 5_565 . ?
N B Cl1 113.5(3) . . ?
Cl3 B Cl1 110.98(19) . . ?
Si C1 H1A 109.5 . . ?
Si C1 H1B 109.5 . . ?
H1A C1 H1B 109.5 . . ?
Si C1 H1C 109.5 . . ?
H1A C1 H1C 109.5 . . ?
H1B C1 H1C 109.5 . . ?
Si C2 H2A 109.5 . . ?
Si C2 H2B 109.5 . . ?
H2A C2 H2B 109.5 . . ?
Si C2 H2C 109.5 . . ?
H2A C2 H2C 109.5 . . ?
H2B C2 H2C 109.5 . . ?

loop_
_geom_bond_atom_site_label_1
_geom_bond_atom_site_label_2
_geom_bond_distance
_geom_bond_site_symmetry_2
_geom_bond_publ_flag
Cl1 B 1.816(4) . ?
Cl2 Si 2.0548(15) . ?
Cl3 B 1.802(5) . ?
Si N 1.787(3) . ?
Si C2 1.816(5) . ?
Si C1 1.820(5) . ?
N B 1.579(5) 5_565 ?
N B 1.584(5) . ?
N H 0.63(4) . ?
B N 1.579(5) 5_565 ?
C1 H1A 0.9800 . ?
C1 H1B 0.9800 . ?
C1 H1C 0.9800 . ?
C2 H2A 0.9800 . ?
C2 H2B 0.9800 . ?
C2 H2C 0.9800 . ?
